data_4038066
loop_
_publ_author_name
'Zang, Yi'
'Gong, Yihua'
'Gong, Jiaojiao'
'Liu, Junjun'
'Chen, Chunmei'
'Gu, Lianghu'
'Zhou, Yuan'
'Wang, Jianping'
'Zhu, Hucheng'
'Zhang, Yonghui'

_publ_section_title
;
 Fungal Polyketides with Three Distinctive Ring Skeletons from the Fungus
 <i>Penicillium canescens</i> Uncovered by OSMAC and Molecular Networking
 Strategies.
;
_journal_issue 7
_journal_name_full 'The Journal of organic chemistry'
_journal_page_first 4973
_journal_page_last 4980
_journal_paper_doi 10.1021/acs.joc.0c00147
_journal_volume 85
_journal_year 2020
_chemical_absolute_configuration rmad
_chemical_formula_moiety 'C17 H20 O6'
_chemical_formula_sum 'C17 H20 O6'
_chemical_formula_weight 320.33
_space_group_crystal_system monoclinic
_space_group_IT_number 4
_space_group_name_Hall 'P 2yb'
_space_group_name_H-M_alt 'P 1 21 1'
_atom_sites_solution_hydrogens mixed
_atom_sites_solution_primary dual
_audit_creation_date 2018-12-12
_audit_creation_method
;
Olex2 1.2
(compiled 2018.05.29 svn.r3508 for OlexSys, GUI svn.r5506)
;
_cell_angle_alpha 90
_cell_angle_beta 95.7545(4)
_cell_angle_gamma 90
_cell_formula_units_Z 2
_cell_length_a 8.26368(3)
_cell_length_b 7.69518(4)
_cell_length_c 12.43341(5)
_cell_measurement_reflns_used 13856
_cell_measurement_temperature 100.00(10)
_cell_measurement_theta_max 73.6200
_cell_measurement_theta_min 3.6020
_cell_volume 786.662(6)
_computing_cell_refinement 'CrysAlisPro 1.171.39.28b (Rigaku OD, 2015)'
_computing_data_collection 'CrysAlisPro 1.171.39.28b (Rigaku OD, 2015)'
_computing_data_reduction 'CrysAlisPro 1.171.39.28b (Rigaku OD, 2015)'
_computing_molecular_graphics 'Olex2 (Dolomanov et al., 2009)'
_computing_publication_material 'Olex2 (Dolomanov et al., 2009)'
_computing_structure_refinement 'ShelXL (Sheldrick, 2015)'
_computing_structure_solution 'ShelXT (Sheldrick, 2015)'
_diffrn_ambient_environment N~2~
_diffrn_ambient_temperature 100.00(10)
_diffrn_detector 'CCD plate'
_diffrn_measured_fraction_theta_full 0.999
_diffrn_measured_fraction_theta_max 0.994
_diffrn_measurement_details
;
List of Runs (angles in degrees, time in seconds):

  # Type    Start    End  Width  t~exp~   \w     \q     \k     \f   Frames
--------------------------------------------------------------------------
  1  \w    -45.00 -19.00   0.50    0.50    --    0.00 -77.00 -90.00   52
  2  \w     34.00  89.00   0.50    0.50    --    0.00  38.00  90.00  110
  3  \w     -2.00  42.00   0.50    0.50    --    0.00  57.00 -90.00   88
  4  \w    -41.00 -15.00   0.50    0.50    --    0.00 -77.00 -30.00   52
  5  \w    -12.00  41.00   0.50    0.50    --    0.00  38.00  30.00  106
  6  \w      9.00  70.00   0.50    0.50    --    0.00  57.00-180.00  122
  7  \w     -2.00  29.00   0.50    0.50    --    0.00  38.00  90.00   62
  8  \w     47.00  88.00   0.50    0.50    --    0.00  57.00 -90.00   82
  9  \w     -7.00  29.00   0.50    0.50    --    0.00 -77.00 -30.00   72
 10  \w     -2.00  23.00   0.50    0.50    --    0.00 -77.00 -90.00   50
 11  \w    -21.00   4.00   0.50    0.50    --    0.00  57.00-180.00   50
 12  \w     49.00  88.00   0.50    0.50    --    0.00  38.00  30.00   78
 13  \w     69.00  94.00   0.50    0.50    --   94.60  68.00 -62.26   50
 14  \w     67.00 100.00   0.50    0.50    --   94.60  72.00-162.58   66
 15  \w    159.00 184.00   0.50    0.50    --   94.60  57.00 110.31   50
 16  \w     68.00 161.00   0.50    0.50    --   94.60  74.00-154.39  186
 17  \w    106.00 179.00   0.50    0.50    --   94.60  69.00   3.66  146
 18  \w     72.00  97.00   0.50    0.50    --   94.60  57.00 110.31   50
 19  \w    121.00 168.00   0.50    0.50    --   94.60  66.00 162.67   94
 20  \w     67.00 120.00   0.50    0.50    --   94.60  72.00  57.80  106
 21  \w     66.00  94.00   0.50    0.50    --   94.60  74.00 -16.75   56
 22  \w     68.00 103.00   0.50    0.50    --   94.60  69.00   3.66   70
 23  \w    133.00 184.00   0.50    0.50    --   94.60  72.00  57.80  102
 24  \w      5.00 122.00   0.50    0.50    --   94.60 -82.00  90.00  234
 25  \w     78.00 111.00   0.50    0.50    --   94.60  45.00 150.00   66
 26  \w     66.00 105.00   0.50    0.50    --   94.60 -82.00-120.00   78
 27  \w     66.00 102.00   0.50    0.50    --   94.60  74.00-107.67   72
 28  \w      6.00 126.00   0.50    0.50    --   94.60 -82.00-180.00  240
 29  \w     71.00  96.00   0.50    0.50    --   94.60  61.00 150.00   50
 30  \w    143.00 171.00   0.50    0.50    --   94.60  73.00  70.92   56
 31  \w    130.00 156.00   0.50    0.50    --   94.60  68.00-174.63   52
 32  \w    124.00 169.00   0.50    0.50    --   94.60  72.00-122.37   90
 33  \w     67.00 119.00   0.50    0.50    --   94.60  73.00  70.92  104
 34  \w     71.00 138.00   0.50    0.50    --   94.60  61.00  30.00  134
 35  \w    159.00 184.00   0.50    0.50    --   94.60  72.00 -43.53   50
 36  \w     70.00  97.00   0.50    0.50    --   94.60  68.00-174.63   54
 37  \w    142.00 180.00   0.50    0.50    --   94.60  61.00  30.00   76
 38  \w      9.00  69.00   0.50    0.50    --   94.60 -77.00 120.00  120
 39  \w     99.00 124.00   0.50    0.50    --   94.60 -77.00 120.00   50
 40  \w     73.00 167.00   0.50    0.50    --   94.60  61.00-180.00  188
 41  \w     72.00  98.00   0.50    0.50    --   94.60  61.00  60.00   52
 42  \w     73.00 127.00   0.50    0.50    --   94.60  61.00 -42.24  108
 43  \w     70.00 119.00   0.50    0.50    --   94.60  63.00 -13.31   98
 44  \w     71.00  96.00   0.50    0.50    --   94.60  61.00 120.00   50
 45  \w     67.00  93.00   0.50    0.50    --   94.60  72.00 -43.53   52
 46  \w     75.00 115.00   0.50    0.50    --   94.60  45.00 120.00   80
 47  \w      5.00 115.00   0.50    0.50    --   94.60 -82.00 -30.00  220
 48  \w     71.00 112.00   0.50    0.50    --   94.60  61.00-120.00   82
 49  \w     71.00 101.00   0.50    0.50    --   94.60  62.00 -82.73   60
 50  \w     71.00  97.00   0.50    0.50    --   94.60  67.00  29.86   52
 51  \w     67.00  92.00   0.50    0.50    --   94.60  72.00-122.37   50
 52  \w      6.00 101.00   0.50    0.50    --   94.60 -61.00 -30.00  190
 53  \w     69.00 113.00   0.50    0.50    --   94.60  66.00 162.67   88
 54  \w     77.00 181.00   0.50    0.50    --   94.60  38.00 -42.23  208
;
_diffrn_measurement_device 'four-circle diffractometer'
_diffrn_measurement_device_type 'XtaLAB AFC12 (RINC): Kappa single'
_diffrn_measurement_method '\w scans'
_diffrn_orient_matrix_type 'CrysAlisPro convention (1999,Acta A55,543-557)'
_diffrn_orient_matrix_UB_11 0.1510314000
_diffrn_orient_matrix_UB_12 0.0567947000
_diffrn_orient_matrix_UB_13 -0.0543627000
_diffrn_orient_matrix_UB_21 -0.1102258000
_diffrn_orient_matrix_UB_22 0.0568994000
_diffrn_orient_matrix_UB_23 -0.1011399000
_diffrn_orient_matrix_UB_31 -0.0125221000
_diffrn_orient_matrix_UB_32 0.1833508000
_diffrn_orient_matrix_UB_33 0.0481501000
_diffrn_radiation_monochromator graphite
_diffrn_radiation_probe x-ray
_diffrn_radiation_type CuK\a
_diffrn_radiation_wavelength 1.54184
_diffrn_reflns_av_R_equivalents 0.0176
_diffrn_reflns_av_unetI/netI 0.0103
_diffrn_reflns_Laue_measured_fraction_full 0.999
_diffrn_reflns_Laue_measured_fraction_max 0.994
_diffrn_reflns_limit_h_max 10
_diffrn_reflns_limit_h_min -10
_diffrn_reflns_limit_k_max 9
_diffrn_reflns_limit_k_min -9
_diffrn_reflns_limit_l_max 15
_diffrn_reflns_limit_l_min -15
_diffrn_reflns_number 15165
_diffrn_reflns_point_group_measured_fraction_full 0.985
_diffrn_reflns_point_group_measured_fraction_max 0.967
_diffrn_reflns_theta_full 67.684
_diffrn_reflns_theta_max 73.843
_diffrn_reflns_theta_min 3.573
_diffrn_source 'fine-focus sealed X-ray tube'
_diffrn_source_type 'Enhance (Cu) X-ray Source'
_exptl_absorpt_coefficient_mu 0.856
_exptl_absorpt_correction_T_max 1.00000
_exptl_absorpt_correction_T_min 0.72711
_exptl_absorpt_correction_type multi-scan
_exptl_absorpt_process_details
;
CrysAlisPro 1.171.39.28b (Rigaku Oxford Diffraction, 2015)
Empirical absorption correction using spherical harmonics,
 implemented in SCALE3 ABSPACK scaling algorithm.
;
_exptl_crystal_colour colourless
_exptl_crystal_colour_primary colourless
_exptl_crystal_density_diffrn 1.352
_exptl_crystal_description block
_exptl_crystal_F_000 340
_exptl_crystal_size_max 0.35
_exptl_crystal_size_mid 0.29
_exptl_crystal_size_min 0.11
_refine_diff_density_max 0.186
_refine_diff_density_min -0.238
_refine_diff_density_rms 0.058
_refine_ls_abs_structure_details
;
 Flack x determined using 1373 quotients [(I+)-(I-)]/[(I+)+(I-)]
 (Parsons, Flack and Wagner, Acta Cryst. B69 (2013) 249-259).
;
_refine_ls_abs_structure_Flack 0.03(3)
_refine_ls_extinction_method none
_refine_ls_goodness_of_fit_ref 1.112
_refine_ls_hydrogen_treatment mixed
_refine_ls_matrix_type full
_refine_ls_number_parameters 217
_refine_ls_number_reflns 3097
_refine_ls_number_restraints 1
_refine_ls_restrained_S_all 1.112
_refine_ls_R_factor_all 0.0265
_refine_ls_R_factor_gt 0.0265
_refine_ls_shift/su_max 0.001
_refine_ls_shift/su_mean 0.000
_refine_ls_structure_factor_coef Fsqd
_refine_ls_weighting_details 'w=1/[\s^2^(Fo^2^)+(0.0430P)^2^+0.1600P] where P=(Fo^2^+2Fc^2^)/3'
_refine_ls_weighting_scheme calc
_refine_ls_wR_factor_gt 0.0705
_refine_ls_wR_factor_ref 0.0706
_reflns_Friedel_coverage 0.805
_reflns_Friedel_fraction_full 0.967
_reflns_Friedel_fraction_max 0.936
_reflns_number_gt 3095
_reflns_number_total 3097
_reflns_threshold_expression 'I > 2\s(I)'
_cod_data_source_file jo0c00147_si_001.cif
_cod_data_source_block 20181206_zy-pc-43
_cod_depositor_comments 'Adding full bibliography for 4038066--4038067.cif.'
_cod_database_code 4038066
_shelx_shelxl_version_number 2014/7
_shelx_space_group_comment
;
The symmetry employed for this shelxl refinement is uniquely defined
by the following loop, which should always be used as a source of
symmetry information in preference to the above space-group names.
They are only intended as comments.
;
_shelx_estimated_absorpt_t_max 0.912
_shelx_estimated_absorpt_t_min 0.754
_reflns_odcompleteness_completeness 100.00
_reflns_odcompleteness_iscentric 1
_reflns_odcompleteness_theta 66.97
_olex2_refinement_description
;
1. Fixed Uiso
 At 1.2 times of:
  All C(H) groups
 At 1.5 times of:
  All C(H,H,H) groups, All O(H) groups
2.a Ternary CH refined with riding coordinates:
 C6(H6), C4(H4), C7(H7), C12(H12), C13(H13)
2.b Aromatic/amide H refined with riding coordinates:
 C1(H1A), C9(H9), C11(H11), C10(H10), C8(H8)
2.c Idealised Me refined as rotating group:
 C16(H16A,H16B,H16C), C17(H17A,H17B,H17C)
2.d Idealised tetrahedral OH refined as rotating group:
 O2(H2), O5(H5), O3(H3)
;
_olex2_submission_special_instructions 'No special instructions were received'
_oxdiff_exptl_absorpt_empirical_details
;
Empirical correction (ABSPACK) includes:
- Absorption correction using spherical harmonics
- Frame scaling
;
_oxdiff_exptl_absorpt_empirical_full_max 1.498
_oxdiff_exptl_absorpt_empirical_full_min 0.549

loop_
_space_group_symop_operation_xyz
'x, y, z'
'-x, y+1/2, -z'

loop_
_atom_site_label
_atom_site_type_symbol
_atom_site_fract_x
_atom_site_fract_y
_atom_site_fract_z
_atom_site_U_iso_or_equiv
_atom_site_adp_type
_atom_site_occupancy
_atom_site_site_symmetry_order
_atom_site_calc_flag
_atom_site_refinement_flags_posn
_atom_site_refinement_flags_adp
_atom_site_refinement_flags_occupancy
_atom_site_disorder_assembly
_atom_site_disorder_group
O2 O 0.03552(14) 0.87821(16) 0.14769(9) 0.0133(2) Uani 1 1 d . . . . .
H2 H 0.1247 0.9236 0.1627 0.020 Uiso 1 1 calc GR . . . .
O1 O 0.32027(14) 0.71219(16) 0.22502(10) 0.0126(2) Uani 1 1 d . . . . .
O5 O 0.02656(14) 0.45150(18) 0.06711(9) 0.0167(3) Uani 1 1 d . . . . .
H5 H 0.0140 0.4225 0.0034 0.025 Uiso 1 1 calc GR . . . .
O4 O -0.11042(15) 0.59379(17) 0.46384(9) 0.0179(3) Uani 1 1 d . . . . .
O6 O 0.27658(16) 0.11260(17) 0.12155(10) 0.0198(3) Uani 1 1 d . . . . .
O3 O 0.14168(14) 0.85026(16) 0.37639(9) 0.0149(3) Uani 1 1 d . . . . .
H3 H 0.1207 0.9069 0.4291 0.022 Uiso 1 1 calc GR . . . .
C1 C 0.0767(2) 0.4534(2) 0.36291(13) 0.0130(3) Uani 1 1 d . . . . .
H1A H 0.0725 0.3519 0.4030 0.016 Uiso 1 1 calc R . . . .
C2 C -0.02303(19) 0.6002(2) 0.38945(12) 0.0125(3) Uani 1 1 d . . . . .
C14 C 0.17478(19) 0.4581(2) 0.28302(12) 0.0109(3) Uani 1 1 d . . . . .
C6 C 0.17719(19) 0.5395(2) 0.08828(13) 0.0116(3) Uani 1 1 d . . . . .
H6 H 0.1824 0.6364 0.0376 0.014 Uiso 1 1 calc R . . . .
C15 C 0.29567(19) 0.2611(2) 0.15205(14) 0.0132(3) Uani 1 1 d . . . . .
C4 C 0.02449(19) 0.7251(2) 0.21051(13) 0.0111(3) Uani 1 1 d . . . . .
H4 H -0.0700 0.6591 0.1789 0.013 Uiso 1 1 calc R . . . .
C5 C 0.17613(18) 0.6102(2) 0.20423(12) 0.0101(3) Uani 1 1 d . . . . .
C7 C 0.3157(2) 0.4088(2) 0.07376(13) 0.0123(3) Uani 1 1 d . . . . .
H7 H 0.2886 0.3584 0.0018 0.015 Uiso 1 1 calc R . . . .
C3 C -0.00492(19) 0.7700(2) 0.32682(13) 0.0117(3) Uani 1 1 d . . . . .
C9 C 0.6279(2) 0.4229(2) 0.11145(14) 0.0178(4) Uani 1 1 d . . . . .
H9 H 0.7187 0.4799 0.0902 0.021 Uiso 1 1 calc R . . . .
C16 C -0.1510(2) 0.8875(2) 0.33040(14) 0.0168(3) Uani 1 1 d . . . . .
H16A H -0.1721 0.9049 0.4042 0.025 Uiso 1 1 calc GR . . . .
H16B H -0.2441 0.8348 0.2910 0.025 Uiso 1 1 calc GR . . . .
H16C H -0.1294 0.9976 0.2983 0.025 Uiso 1 1 calc GR . . . .
C11 C 0.5919(2) 0.2456(3) 0.27577(15) 0.0205(4) Uani 1 1 d . . . . .
H11 H 0.6217 0.1458 0.3151 0.025 Uiso 1 1 calc R . . . .
C12 C 0.4679(2) 0.3648(2) 0.31808(13) 0.0157(3) Uani 1 1 d . . . . .
H12 H 0.4889 0.4833 0.2942 0.019 Uiso 1 1 calc R . . . .
C10 C 0.6612(2) 0.2752(3) 0.18508(15) 0.0206(4) Uani 1 1 d . . . . .
H10 H 0.7378 0.1948 0.1668 0.025 Uiso 1 1 calc R . . . .
C8 C 0.4832(2) 0.4859(2) 0.07095(13) 0.0148(3) Uani 1 1 d . . . . .
H8 H 0.4866 0.5925 0.0361 0.018 Uiso 1 1 calc R . . . .
C13 C 0.2918(2) 0.3114(2) 0.26987(13) 0.0130(3) Uani 1 1 d . . . . .
H13 H 0.2574 0.2102 0.3096 0.016 Uiso 1 1 calc R . . . .
C17 C 0.4796(2) 0.3638(3) 0.44163(14) 0.0227(4) Uani 1 1 d . . . . .
H17A H 0.4523 0.2504 0.4664 0.034 Uiso 1 1 calc GR . . . .
H17B H 0.4054 0.4478 0.4658 0.034 Uiso 1 1 calc GR . . . .
H17C H 0.5886 0.3926 0.4702 0.034 Uiso 1 1 calc GR . . . .
H1 H 0.309(3) 0.765(4) 0.283(3) 0.043(8) Uiso 1 1 d . . . . .

loop_
_atom_site_aniso_label
_atom_site_aniso_U_11
_atom_site_aniso_U_22
_atom_site_aniso_U_33
_atom_site_aniso_U_23
_atom_site_aniso_U_13
_atom_site_aniso_U_12
O2 0.0150(5) 0.0124(6) 0.0126(5) 0.0048(5) 0.0017(4) 0.0008(4)
O1 0.0115(5) 0.0122(6) 0.0142(6) -0.0018(5) 0.0021(4) -0.0022(4)
O5 0.0119(5) 0.0259(7) 0.0122(5) -0.0068(5) 0.0012(4) -0.0029(5)
O4 0.0212(6) 0.0183(6) 0.0159(6) 0.0042(5) 0.0098(5) 0.0044(5)
O6 0.0255(6) 0.0125(6) 0.0228(6) -0.0037(5) 0.0091(5) -0.0016(5)
O3 0.0160(6) 0.0158(6) 0.0129(5) -0.0061(4) 0.0017(4) -0.0001(5)
C1 0.0174(7) 0.0107(8) 0.0111(7) 0.0016(6) 0.0021(6) 0.0015(6)
C2 0.0134(7) 0.0132(8) 0.0108(7) 0.0005(6) 0.0010(6) 0.0007(6)
C14 0.0126(7) 0.0094(8) 0.0103(7) -0.0014(6) -0.0003(5) 0.0001(6)
C6 0.0110(7) 0.0132(8) 0.0108(7) 0.0003(6) 0.0020(5) -0.0003(6)
C15 0.0098(7) 0.0132(8) 0.0173(8) -0.0009(6) 0.0045(6) 0.0009(6)
C4 0.0129(7) 0.0098(7) 0.0107(7) 0.0023(6) 0.0012(5) 0.0005(6)
C5 0.0101(7) 0.0100(8) 0.0103(7) 0.0004(6) 0.0015(5) -0.0009(6)
C7 0.0142(8) 0.0133(9) 0.0101(7) -0.0022(6) 0.0037(5) 0.0004(6)
C3 0.0117(7) 0.0120(8) 0.0114(7) 0.0008(6) 0.0015(6) 0.0009(6)
C9 0.0139(8) 0.0212(9) 0.0192(8) -0.0021(7) 0.0060(6) -0.0012(7)
C16 0.0189(8) 0.0172(9) 0.0150(7) 0.0028(6) 0.0047(6) 0.0074(7)
C11 0.0199(8) 0.0214(9) 0.0204(8) 0.0033(7) 0.0029(7) 0.0101(7)
C12 0.0136(8) 0.0185(9) 0.0150(8) 0.0018(7) 0.0014(6) 0.0047(7)
C10 0.0160(8) 0.0246(10) 0.0215(9) -0.0003(7) 0.0035(7) 0.0075(7)
C8 0.0169(8) 0.0145(8) 0.0138(7) 0.0002(6) 0.0059(6) -0.0024(6)
C13 0.0153(8) 0.0099(8) 0.0142(8) 0.0021(6) 0.0041(6) 0.0021(6)
C17 0.0205(9) 0.0299(11) 0.0174(9) 0.0016(8) 0.0000(7) 0.0067(8)

loop_
_atom_type_symbol
_atom_type_description
_atom_type_scat_dispersion_real
_atom_type_scat_dispersion_imag
_atom_type_scat_source
C C 0.0181 0.0091 'International Tables Vol C Tables 4.2.6.8 and 6.1.1.4'
H H 0.0000 0.0000 'International Tables Vol C Tables 4.2.6.8 and 6.1.1.4'
O O 0.0492 0.0322 'International Tables Vol C Tables 4.2.6.8 and 6.1.1.4'

loop_
_geom_angle_atom_site_label_1
_geom_angle_atom_site_label_2
_geom_angle_atom_site_label_3
_geom_angle
_geom_angle_site_symmetry_1
_geom_angle_site_symmetry_3
_geom_angle_publ_flag
C4 O2 H2 109.5 . . ?
C5 O1 H1 105(2) . . ?
C6 O5 H5 109.5 . . ?
C3 O3 H3 109.5 . . ?
C2 C1 H1A 118.5 . . ?
C14 C1 H1A 118.5 . . ?
C14 C1 C2 122.96(15) . . ?
O4 C2 C1 121.88(15) . . ?
O4 C2 C3 120.62(15) . . ?
C1 C2 C3 117.31(13) . . ?
C1 C14 C5 122.58(14) . . ?
C1 C14 C13 120.08(15) . . ?
C13 C14 C5 117.32(13) . . ?
O5 C6 H6 109.8 . . ?
O5 C6 C5 104.76(12) . . ?
O5 C6 C7 108.25(13) . . ?
C5 C6 H6 109.8 . . ?
C5 C6 C7 114.33(13) . . ?
C7 C6 H6 109.8 . . ?
O6 C15 C7 121.74(15) . . ?
O6 C15 C13 121.89(16) . . ?
C7 C15 C13 116.28(14) . . ?
O2 C4 H4 107.5 . . ?
O2 C4 C5 110.50(12) . . ?
O2 C4 C3 110.94(14) . . ?
C5 C4 H4 107.5 . . ?
C3 C4 H4 107.5 . . ?
C3 C4 C5 112.60(12) . . ?
O1 C5 C14 111.38(12) . . ?
O1 C5 C6 106.27(12) . . ?
O1 C5 C4 110.05(13) . . ?
C14 C5 C6 109.31(13) . . ?
C14 C5 C4 110.42(12) . . ?
C6 C5 C4 109.30(12) . . ?
C6 C7 H7 105.1 . . ?
C15 C7 C6 106.43(12) . . ?
C15 C7 H7 105.1 . . ?
C8 C7 C6 115.96(14) . . ?
C8 C7 C15 117.93(14) . . ?
C8 C7 H7 105.1 . . ?
O3 C3 C2 105.55(12) . . ?
O3 C3 C4 107.13(12) . . ?
O3 C3 C16 111.72(14) . . ?
C4 C3 C2 108.65(13) . . ?
C16 C3 C2 112.04(13) . . ?
C16 C3 C4 111.45(13) . . ?
C10 C9 H9 115.9 . . ?
C8 C9 H9 115.9 . . ?
C8 C9 C10 128.22(16) . . ?
C3 C16 H16A 109.5 . . ?
C3 C16 H16B 109.5 . . ?
C3 C16 H16C 109.5 . . ?
H16A C16 H16B 109.5 . . ?
H16A C16 H16C 109.5 . . ?
H16B C16 H16C 109.5 . . ?
C12 C11 H11 118.2 . . ?
C10 C11 H11 118.2 . . ?
C10 C11 C12 123.67(17) . . ?
C11 C12 H12 108.2 . . ?
C11 C12 C13 110.10(15) . . ?
C11 C12 C17 111.73(14) . . ?
C13 C12 H12 108.2 . . ?
C17 C12 H12 108.2 . . ?
C17 C12 C13 110.16(14) . . ?
C9 C10 H10 116.9 . . ?
C11 C10 C9 126.16(17) . . ?
C11 C10 H10 116.9 . . ?
C7 C8 H8 115.3 . . ?
C9 C8 C7 129.39(16) . . ?
C9 C8 H8 115.3 . . ?
C14 C13 C15 111.82(13) . . ?
C14 C13 C12 110.04(14) . . ?
C14 C13 H13 108.6 . . ?
C15 C13 C12 109.01(13) . . ?
C15 C13 H13 108.6 . . ?
C12 C13 H13 108.6 . . ?
C12 C17 H17A 109.5 . . ?
C12 C17 H17B 109.5 . . ?
C12 C17 H17C 109.5 . . ?
H17A C17 H17B 109.5 . . ?
H17A C17 H17C 109.5 . . ?
H17B C17 H17C 109.5 . . ?

loop_
_geom_bond_atom_site_label_1
_geom_bond_atom_site_label_2
_geom_bond_distance
_geom_bond_site_symmetry_2
_geom_bond_publ_flag
O2 H2 0.8200 . ?
O2 C4 1.4214(19) . ?
O1 C5 1.4283(19) . ?
O1 H1 0.83(3) . ?
O5 H5 0.8200 . ?
O5 C6 1.4184(19) . ?
O4 C2 1.230(2) . ?
O6 C15 1.210(2) . ?
O3 H3 0.8200 . ?
O3 C3 1.4419(19) . ?
C1 H1A 0.9300 . ?
C1 C2 1.455(2) . ?
C1 C14 1.344(2) . ?
C2 C3 1.536(2) . ?
C14 C5 1.527(2) . ?
C14 C13 1.506(2) . ?
C6 H6 0.9800 . ?
C6 C5 1.542(2) . ?
C6 C7 1.548(2) . ?
C15 C7 1.516(2) . ?
C15 C13 1.519(2) . ?
C4 H4 0.9800 . ?
C4 C5 1.542(2) . ?
C4 C3 1.530(2) . ?
C7 H7 0.9800 . ?
C7 C8 1.510(2) . ?
C3 C16 1.512(2) . ?
C9 H9 0.9300 . ?
C9 C10 1.468(3) . ?
C9 C8 1.340(3) . ?
C16 H16A 0.9600 . ?
C16 H16B 0.9600 . ?
C16 H16C 0.9600 . ?
C11 H11 0.9300 . ?
C11 C12 1.509(2) . ?
C11 C10 1.335(3) . ?
C12 H12 0.9800 . ?
C12 C13 1.572(2) . ?
C12 C17 1.530(2) . ?
C10 H10 0.9300 . ?
C8 H8 0.9300 . ?
C13 H13 0.9800 . ?
C17 H17A 0.9600 . ?
C17 H17B 0.9600 . ?
C17 H17C 0.9600 . ?
